data_4306834
loop_
_publ_author_name
'Wei-Wei Ni'
'Zhong-Hai Ni'
'Ai-Li Cui'
'Xin Liang'
'Hui-Zhong Kou'

_publ_section_title
;
Cyanide-Bridged Mn(III)-Fe(III) Bimetallic Complexes Based on the
Pentacyano(1-methylimidazole)ferrate(III) Building Block: Structure and
Magnetic Characterizations
;
_journal_name_full 'Inorganic Chemistry'
_journal_page_first 22
_journal_page_last 33
_journal_paper_doi 10.1021/ic060575i
_journal_volume 46
_journal_year 2007
_chemical_formula_sum 'C49 H52 Cl4 Fe Mn2 N11 O7'
_chemical_formula_weight 1214.55
_chemical_name_systematic
; 
 ? 
;
_space_group_IT_number 14
_symmetry_cell_setting monoclinic
_symmetry_space_group_name_Hall '-P 2ybc'
_symmetry_space_group_name_H-M 'P 1 21/c 1'
_atom_sites_solution_hydrogens geom
_atom_sites_solution_primary direct
_atom_sites_solution_secondary difmap
_audit_creation_method SHELXL-97
_cell_angle_alpha 90.00
_cell_angle_beta 93.00(3)
_cell_angle_gamma 90.00
_cell_formula_units_Z 4
_cell_length_a 14.892(3)
_cell_length_b 14.443(3)
_cell_length_c 25.420(5)
_cell_measurement_temperature 293(2)
_cell_volume 5460.0(19)
_computing_cell_refinement 'CrystalClear (Rigaku Corp., 2000)'
_computing_data_collection 'CrystalClear (Rigaku Corp., 2000)'
_computing_data_reduction 'CrystalClear (Rigaku Corp., 2000)'
_computing_molecular_graphics 'SHELXL-97 (Sheldrick, 1997)'
_computing_publication_material 'SHELXL-97 (Sheldrick, 1997)'
_computing_structure_refinement 'SHELXL-97 (Sheldrick, 1997)'
_computing_structure_solution 'SHELXS-97 (Sheldrick, 1990)'
_diffrn_ambient_temperature 293(2)
_diffrn_detector_area_resol_mean '100x100 microns'
_diffrn_measured_fraction_theta_full 0.963
_diffrn_measured_fraction_theta_max 0.963
_diffrn_measurement_device_type 'Rigaku R-AXIS RIPID IP'
_diffrn_measurement_method Oscillation
_diffrn_radiation_monochromator graphite
_diffrn_radiation_source 'fine-focus sealed tube'
_diffrn_radiation_type MoK\a
_diffrn_radiation_wavelength 0.71073
_diffrn_reflns_av_R_equivalents 0.0000
_diffrn_reflns_av_sigmaI/netI 0.3889
_diffrn_reflns_limit_h_max 17
_diffrn_reflns_limit_h_min 0
_diffrn_reflns_limit_k_max 17
_diffrn_reflns_limit_k_min 0
_diffrn_reflns_limit_l_max 30
_diffrn_reflns_limit_l_min -30
_diffrn_reflns_number 9271
_diffrn_reflns_theta_full 25.00
_diffrn_reflns_theta_max 25.00
_diffrn_reflns_theta_min 3.05
_exptl_absorpt_coefficient_mu 0.973
_exptl_absorpt_correction_type empirical
_exptl_crystal_colour 'dark brown'
_exptl_crystal_density_diffrn 1.478
_exptl_crystal_density_method 'not measured'
_exptl_crystal_description platelet
_exptl_crystal_F_000 2492
_exptl_crystal_size_max 0.25
_exptl_crystal_size_mid 0.20
_exptl_crystal_size_min 0.12
_refine_diff_density_max 0.819
_refine_diff_density_min -0.653
_refine_diff_density_rms 0.101
_refine_ls_extinction_coef 0.0003(3)
_refine_ls_extinction_expression Fc^*^=kFc[1+0.001xFc^2^\l^3^/sin(2\q)]^-1/4^
_refine_ls_extinction_method SHELXL
_refine_ls_goodness_of_fit_ref 0.969
_refine_ls_hydrogen_treatment mixed
_refine_ls_matrix_type full
_refine_ls_number_parameters 668
_refine_ls_number_reflns 9271
_refine_ls_number_restraints 0
_refine_ls_restrained_S_all 0.969
_refine_ls_R_factor_all 0.1205
_refine_ls_R_factor_gt 0.0570
_refine_ls_shift/su_max 0.005
_refine_ls_shift/su_mean 0.001
_refine_ls_structure_factor_coef Fsqd
_refine_ls_weighting_details 'calc w=1/[\s^2^(Fo^2^)+(0.0190P)^2^+0.0000P] where P=(Fo^2^+2Fc^2^)/3'
_refine_ls_weighting_scheme calc
_refine_ls_wR_factor_gt 0.0860
_refine_ls_wR_factor_ref 0.0926
_reflns_number_gt 5548
_reflns_number_total 9271
_reflns_threshold_expression >2sigma(I)
_cod_data_source_file ic060575i_si4.cif
_cod_data_source_block 2
_cod_depositor_comments
;
The following automatic conversions were performed:
'_symmetry_cell_setting' value 'Monoclinic' changed to 'monoclinic'
according to '/home/saulius/struct/CIF-dictionaries/cif_core.dic'
dictionary named 'cif_core.dic' version 2.4.1 from 2010-06-29.

Automatic conversion script
Id: cif_fix_enum 1527 2010-12-29 10:47:43Z saulius 
;
_cod_database_code 4306834

loop_
_symmetry_equiv_pos_as_xyz
'x, y, z'
'-x, y+1/2, -z+1/2'
'-x, -y, -z'
'x, -y-1/2, z-1/2'

loop_
_atom_site_label
_atom_site_type_symbol
_atom_site_fract_x
_atom_site_fract_y
_atom_site_fract_z
_atom_site_U_iso_or_equiv
_atom_site_adp_type
_atom_site_occupancy
_atom_site_symmetry_multiplicity
_atom_site_calc_flag
_atom_site_refinement_flags
_atom_site_disorder_assembly
_atom_site_disorder_group
Fe1 Fe 0.23942(3) 0.42453(3) 0.25760(2) 0.02833(14) Uani 1 1 d . . .
Mn2 Mn -0.09791(3) 0.47539(4) 0.19452(2) 0.02899(14) Uani 1 1 d . . .
Mn1 Mn 0.59100(3) 0.36809(4) 0.284440(19) 0.02638(14) Uani 1 1 d . . .
Cl1 Cl 0.59722(9) 0.10335(9) 0.04492(4) 0.0604(3) Uani 1 1 d . . .
Cl4 Cl -0.17477(9) 0.15193(9) -0.02040(5) 0.0662(4) Uani 1 1 d . . .
Cl3 Cl -0.09836(12) 0.72970(11) 0.43929(6) 0.0857(5) Uani 1 1 d . . .
Cl2 Cl 0.64018(10) 0.71873(9) 0.48550(5) 0.0671(4) Uani 1 1 d . . .
O1 O 0.63200(16) 0.49006(18) 0.29471(10) 0.0339(6) Uani 1 1 d . . .
C5 C 0.2391(2) 0.5588(3) 0.25434(15) 0.0370(8) Uani 1 1 d . . .
N9 N 0.55809(17) 0.2339(2) 0.28022(10) 0.0264(6) Uani 1 1 d . . .
N10 N -0.05176(18) 0.6037(2) 0.20293(12) 0.0329(7) Uani 1 1 d . . .
N6 N 0.21054(19) 0.4318(2) 0.33375(11) 0.0360(7) Uani 1 1 d . . .
O3 O -0.12025(16) 0.46140(19) 0.26676(11) 0.0390(6) Uani 1 1 d . . .
C30 C 0.5881(2) 0.3182(3) 0.17484(14) 0.0327(8) Uani 1 1 d . . .
C6 C 0.1312(2) 0.4497(3) 0.35391(16) 0.0407(9) Uani 1 1 d . . .
H6A H 0.0801 0.4671 0.3337 0.049 Uiso 1 1 calc R . .
N1 N 0.4436(2) 0.4177(2) 0.28586(15) 0.0428(8) Uani 1 1 d . . .
C32 C -0.1452(2) 0.5019(3) 0.35388(17) 0.0418(10) Uani 1 1 d . . .
H32A H -0.1700 0.4438 0.3595 0.050 Uiso 1 1 calc R . .
O4 O -0.14145(16) 0.35731(18) 0.17849(10) 0.0375(6) Uani 1 1 d . . .
C50 C -0.1504(2) 0.3134(2) 0.13306(15) 0.0315(8) Uani 1 1 d . . .
O2 O 0.58792(18) 0.38350(19) 0.21182(10) 0.0398(6) Uani 1 1 d . . .
N4 N 0.2412(2) 0.2123(2) 0.26685(14) 0.0427(8) Uani 1 1 d . . .
N11 N -0.0931(2) 0.5113(2) 0.11938(12) 0.0384(8) Uani 1 1 d . . .
C38 C -0.0182(3) 0.6460(3) 0.15426(19) 0.0481(10) Uani 1 1 d . . .
C17 C 0.5961(2) 0.2369(3) 0.37512(13) 0.0316(7) Uani 1 1 d . . .
N8 N 0.59830(17) 0.3381(2) 0.36083(11) 0.0309(6) Uani 1 1 d . . .
C20 C 0.5346(2) 0.1902(3) 0.33194(14) 0.0295(8) Uani 1 1 d . . .
C11 C 0.6509(2) 0.6350(3) 0.33630(15) 0.0387(9) Uani 1 1 d . . .
H11A H 0.6611 0.6614 0.3038 0.046 Uiso 1 1 calc R . .
C2 C 0.1143(2) 0.4220(3) 0.23393(14) 0.0333(9) Uani 1 1 d . . .
C45 C -0.1363(2) 0.3587(3) 0.08422(15) 0.0376(9) Uani 1 1 d . . .
C46 C -0.1486(3) 0.3075(3) 0.03737(17) 0.0454(10) Uani 1 1 d . . .
H46A H -0.1435 0.3375 0.0053 0.054 Uiso 1 1 calc R . .
C4 C 0.2403(2) 0.2897(3) 0.26097(14) 0.0322(8) Uani 1 1 d . . .
C34 C -0.1022(3) 0.6526(3) 0.38642(17) 0.0477(10) Uani 1 1 d . . .
C42 C -0.0331(3) 0.6240(4) 0.05447(18) 0.0636(14) Uani 1 1 d . . .
H42A H -0.0733 0.6013 0.0267 0.095 Uiso 1 1 calc R . .
H42B H 0.0220 0.5894 0.0551 0.095 Uiso 1 1 calc R . .
H42C H -0.0205 0.6883 0.0485 0.095 Uiso 1 1 calc R . .
C28 C 0.6017(3) 0.2779(4) 0.08386(17) 0.0593(13) Uani 1 1 d . . .
H28A H 0.6096 0.2966 0.0494 0.071 Uiso 1 1 calc R . .
C10 C 0.6331(2) 0.5389(3) 0.33962(14) 0.0306(8) Uani 1 1 d . . .
C26 C 0.5791(2) 0.1589(3) 0.14571(15) 0.0399(9) Uani 1 1 d . . .
H26A H 0.5724 0.0963 0.1532 0.048 Uiso 1 1 calc R . .
C14 C 0.6247(2) 0.5551(3) 0.43361(15) 0.0376(9) Uani 1 1 d . . .
H14A H 0.6177 0.5290 0.4666 0.045 Uiso 1 1 calc R . .
C18 C 0.5626(4) 0.2217(3) 0.43067(14) 0.0557(13) Uani 1 1 d . . .
H18A H 0.6023 0.2523 0.4561 0.083 Uiso 1 1 calc R . .
H18B H 0.5614 0.1566 0.4382 0.083 Uiso 1 1 calc R . .
H18C H 0.5031 0.2467 0.4324 0.083 Uiso 1 1 calc R . .
C31 C -0.1133(2) 0.5226(3) 0.30401(15) 0.0333(8) Uani 1 1 d . . .
C33 C -0.1408(2) 0.5648(3) 0.39469(17) 0.0471(10) Uani 1 1 d . . .
H33A H -0.1630 0.5498 0.4271 0.056 Uiso 1 1 calc R . .
C47 C -0.1676(3) 0.2172(3) 0.03751(16) 0.0460(10) Uani 1 1 d . . .
C44 C -0.1127(3) 0.4550(3) 0.07982(16) 0.0449(10) Uani 1 1 d . . .
H44A H -0.1112 0.4795 0.0460 0.054 Uiso 1 1 calc R . .
C36 C -0.0754(2) 0.6112(3) 0.29686(15) 0.0339(8) Uani 1 1 d . . .
C3 C 0.2622(2) 0.4202(3) 0.18411(17) 0.0399(9) Uani 1 1 d . . .
N5 N 0.2366(2) 0.6388(2) 0.25230(13) 0.0424(8) Uani 1 1 d . . .
C27 C 0.5925(3) 0.1860(4) 0.09454(16) 0.0512(11) Uani 1 1 d . . .
C12 C 0.6533(2) 0.6892(3) 0.38024(17) 0.0435(10) Uani 1 1 d . . .
H12A H 0.6642 0.7524 0.3778 0.052 Uiso 1 1 calc R . .
C1 C 0.3679(2) 0.4232(3) 0.27500(15) 0.0348(8) Uani 1 1 d . . .
N7 N 0.1334(2) 0.4400(2) 0.40544(13) 0.0402(8) Uani 1 1 d . . .
C19 C 0.6927(2) 0.2005(3) 0.37542(18) 0.0476(10) Uani 1 1 d . . .
H19A H 0.7285 0.2310 0.4027 0.071 Uiso 1 1 calc R . .
H19B H 0.7172 0.2127 0.3419 0.071 Uiso 1 1 calc R . .
H19C H 0.6928 0.1350 0.3818 0.071 Uiso 1 1 calc R . .
C13 C 0.6390(3) 0.6482(3) 0.42947(16) 0.0458(10) Uani 1 1 d . . .
C15 C 0.6205(2) 0.4982(3) 0.38879(14) 0.0309(7) Uani 1 1 d . . .
C16 C 0.6084(2) 0.4018(3) 0.39698(13) 0.0308(8) Uani 1 1 d . . .
H16A H 0.6077 0.3821 0.4318 0.037 Uiso 1 1 calc R . .
C39 C -0.0084(4) 0.7494(4) 0.1586(2) 0.084(2) Uani 1 1 d . . .
H39A H -0.0666 0.7771 0.1614 0.127 Uiso 1 1 calc R . .
H39B H 0.0187 0.7729 0.1279 0.127 Uiso 1 1 calc R . .
H39C H 0.0289 0.7644 0.1894 0.127 Uiso 1 1 calc R . .
C24 C 0.5582(2) 0.1860(3) 0.23762(15) 0.0367(8) Uani 1 1 d . . .
H24A H 0.5462 0.1230 0.2400 0.044 Uiso 1 1 calc R . .
C49 C -0.1728(3) 0.2191(3) 0.13153(17) 0.0467(10) Uani 1 1 d . . .
H49A H -0.1812 0.1877 0.1629 0.056 Uiso 1 1 calc R . .
C37 C -0.0466(3) 0.6476(3) 0.24883(17) 0.0425(10) Uani 1 1 d . . .
H37A H -0.0221 0.7068 0.2495 0.051 Uiso 1 1 calc R . .
N2 N 0.0414(2) 0.4213(2) 0.21615(13) 0.0401(8) Uani 1 1 d . . .
N3 N 0.2743(3) 0.4207(3) 0.14028(15) 0.0636(11) Uani 1 1 d . . .
C7 C 0.2645(3) 0.4103(3) 0.37742(17) 0.0492(11) Uani 1 1 d . . .
H7A H 0.3249 0.3942 0.3766 0.059 Uiso 1 1 calc R . .
C41 C -0.0770(3) 0.6129(3) 0.10766(17) 0.0448(10) Uani 1 1 d . . .
C25 C 0.5757(2) 0.2230(3) 0.18603(13) 0.0328(8) Uani 1 1 d . . .
C35 C -0.0721(3) 0.6753(3) 0.33989(17) 0.0469(11) Uani 1 1 d . . .
H35A H -0.0485 0.7341 0.3351 0.056 Uiso 1 1 calc R . .
C40 C 0.0815(3) 0.6059(5) 0.1484(2) 0.083(2) Uani 1 1 d . . .
H40A H 0.1200 0.6266 0.1775 0.124 Uiso 1 1 calc R . .
H40B H 0.1045 0.6276 0.1161 0.124 Uiso 1 1 calc R . .
H40C H 0.0796 0.5394 0.1481 0.124 Uiso 1 1 calc R . .
C29 C 0.5993(3) 0.3440(3) 0.12303(15) 0.0544(12) Uani 1 1 d . . .
H29A H 0.6053 0.4063 0.1146 0.065 Uiso 1 1 calc R . .
C48 C -0.1824(3) 0.1724(3) 0.08475(17) 0.0482(11) Uani 1 1 d . . .
H48A H -0.1990 0.1103 0.0845 0.058 Uiso 1 1 calc R . .
C21 C 0.4354(2) 0.2117(3) 0.33776(17) 0.0507(11) Uani 1 1 d . . .
H21A H 0.4001 0.1813 0.3102 0.076 Uiso 1 1 calc R . .
H21B H 0.4261 0.2774 0.3353 0.076 Uiso 1 1 calc R . .
H21C H 0.4177 0.1901 0.3714 0.076 Uiso 1 1 calc R . .
C8 C 0.2197(3) 0.4154(3) 0.42089(18) 0.0468(11) Uani 1 1 d . . .
H8A H 0.2422 0.4044 0.4551 0.056 Uiso 1 1 calc R . .
C22 C 0.5472(3) 0.0861(3) 0.33055(16) 0.0446(10) Uani 1 1 d . . .
H22A H 0.5085 0.0601 0.3030 0.067 Uiso 1 1 calc R . .
H22B H 0.5326 0.0601 0.3638 0.067 Uiso 1 1 calc R . .
H22C H 0.6087 0.0721 0.3240 0.067 Uiso 1 1 calc R . .
C9 C 0.0599(3) 0.4587(4) 0.43969(18) 0.0661(15) Uani 1 1 d . . .
H9A H 0.0076 0.4777 0.4187 0.099 Uiso 1 1 calc R . .
H9B H 0.0773 0.5072 0.4640 0.099 Uiso 1 1 calc R . .
H9C H 0.0464 0.4037 0.4589 0.099 Uiso 1 1 calc R . .
C43 C -0.1685(3) 0.6615(3) 0.1056(2) 0.0621(13) Uani 1 1 d . . .
H43A H -0.2046 0.6390 0.0759 0.093 Uiso 1 1 calc R . .
H43B H -0.1600 0.7270 0.1021 0.093 Uiso 1 1 calc R . .
H43C H -0.1983 0.6488 0.1374 0.093 Uiso 1 1 calc R . .
O3W O 0.2389(9) 0.4807(5) 0.0282(3) 0.386(10) Uani 1 1 d . . .
O2W O -0.25266(16) 0.5277(2) 0.19047(13) 0.0504(8) Uani 1 1 d . . .
O1W O 0.74017(16) 0.32562(18) 0.27675(12) 0.0449(7) Uani 1 1 d . . .

loop_
_atom_site_aniso_label
_atom_site_aniso_U_11
_atom_site_aniso_U_22
_atom_site_aniso_U_33
_atom_site_aniso_U_23
_atom_site_aniso_U_13
_atom_site_aniso_U_12
Fe1 0.0269(2) 0.0275(3) 0.0307(3) 0.0015(2) 0.0028(2) 0.00139(18)
Mn2 0.0312(3) 0.0281(3) 0.0280(3) 0.0028(2) 0.0049(2) -0.0021(2)
Mn1 0.0325(3) 0.0298(3) 0.0173(2) 0.0009(2) 0.00514(19) -0.0016(2)
Cl1 0.0857(8) 0.0676(8) 0.0282(5) -0.0155(5) 0.0064(5) 0.0082(6)
Cl4 0.0979(9) 0.0575(8) 0.0427(6) -0.0166(6) -0.0008(6) 0.0039(7)
Cl3 0.1248(12) 0.0823(11) 0.0496(8) -0.0319(7) 0.0012(8) -0.0140(8)
Cl2 0.1100(10) 0.0424(7) 0.0487(7) -0.0167(6) 0.0019(7) 0.0001(6)
O1 0.0405(12) 0.0352(16) 0.0267(14) -0.0016(11) 0.0088(10) -0.0078(10)
C5 0.0326(17) 0.041(2) 0.039(2) -0.0055(18) 0.0101(15) -0.0030(15)
N9 0.0288(14) 0.0303(17) 0.0202(14) 0.0075(12) 0.0022(11) -0.0013(11)
N10 0.0281(14) 0.0317(18) 0.0385(18) 0.0059(14) -0.0028(13) -0.0025(11)
N6 0.0423(18) 0.0363(19) 0.0291(17) 0.0028(14) -0.0021(14) -0.0006(13)
O3 0.0448(15) 0.0387(16) 0.0344(14) -0.0015(12) 0.0112(12) -0.0088(11)
C30 0.0294(16) 0.042(2) 0.0264(18) 0.0067(16) 0.0024(14) 0.0019(14)
C6 0.0306(18) 0.057(3) 0.035(2) -0.0057(19) 0.0002(15) 0.0122(17)
N1 0.0391(18) 0.038(2) 0.052(2) 0.0071(16) 0.0007(14) -0.0017(14)
C32 0.0309(18) 0.040(2) 0.055(3) -0.0034(19) 0.0079(18) 0.0013(15)
O4 0.0477(14) 0.0347(16) 0.0302(13) -0.0021(12) 0.0032(11) -0.0089(11)
C50 0.0318(16) 0.0206(17) 0.042(2) -0.0027(16) 0.0006(15) -0.0026(14)
O2 0.0571(16) 0.0360(16) 0.0264(13) 0.0016(12) 0.0022(12) 0.0067(12)
N4 0.0418(17) 0.0222(19) 0.064(2) 0.0027(17) -0.0008(16) -0.0052(13)
N11 0.0389(16) 0.044(2) 0.0325(19) 0.0065(16) 0.0043(13) -0.0127(13)
C38 0.057(2) 0.032(2) 0.056(3) 0.010(2) 0.002(2) -0.0164(17)
C17 0.0460(19) 0.029(2) 0.0210(17) -0.0046(14) 0.0117(15) -0.0041(14)
N8 0.0295(14) 0.0348(17) 0.0291(16) 0.0079(14) 0.0086(11) 0.0037(11)
C20 0.0315(17) 0.029(2) 0.0288(18) 0.0066(14) 0.0064(14) -0.0041(13)
C11 0.049(2) 0.028(2) 0.040(2) 0.0037(17) 0.0065(18) -0.0031(16)
C2 0.0281(18) 0.039(2) 0.033(2) 0.0038(16) 0.0032(15) 0.0006(14)
C45 0.042(2) 0.037(2) 0.034(2) 0.0010(17) -0.0005(15) -0.0006(16)
C46 0.057(2) 0.032(2) 0.048(3) 0.0042(19) 0.0067(19) -0.0017(17)
C4 0.0316(17) 0.026(2) 0.040(2) -0.0005(15) 0.0085(15) 0.0027(14)
C34 0.048(2) 0.054(3) 0.040(2) -0.009(2) -0.0073(19) 0.0039(19)
C42 0.084(3) 0.072(4) 0.036(2) 0.014(2) 0.004(2) -0.018(3)
C28 0.086(3) 0.067(4) 0.024(2) -0.007(2) 0.001(2) 0.012(3)
C10 0.0266(16) 0.032(2) 0.033(2) 0.0015(16) 0.0023(14) 0.0028(13)
C26 0.046(2) 0.039(2) 0.034(2) 0.0012(18) -0.0011(16) -0.0005(17)
C14 0.050(2) 0.033(2) 0.031(2) 0.0080(16) 0.0108(16) 0.0143(16)
C18 0.108(4) 0.039(3) 0.022(2) -0.0003(18) 0.021(2) -0.017(2)
C31 0.0396(18) 0.026(2) 0.035(2) -0.0039(15) 0.0035(16) -0.0017(13)
C33 0.041(2) 0.056(3) 0.045(2) -0.019(2) 0.0037(18) -0.0036(19)
C47 0.051(2) 0.055(3) 0.032(2) -0.002(2) 0.0028(18) 0.0098(19)
C44 0.056(2) 0.047(3) 0.032(2) 0.0096(19) 0.0050(18) -0.0025(19)
C36 0.0279(16) 0.035(2) 0.038(2) -0.0047(17) -0.0030(15) 0.0007(13)
C3 0.0361(19) 0.034(2) 0.050(3) -0.0054(18) 0.0046(17) 0.0091(15)
N5 0.059(2) 0.0284(19) 0.0409(19) -0.0058(15) 0.0079(16) 0.0046(15)
C27 0.055(2) 0.074(3) 0.024(2) -0.003(2) -0.0020(19) 0.008(2)
C12 0.042(2) 0.029(2) 0.059(3) -0.0063(19) -0.0006(19) -0.0049(16)
C1 0.0302(19) 0.039(2) 0.036(2) 0.0052(16) 0.0107(15) 0.0059(14)
N7 0.0432(19) 0.049(2) 0.0305(17) 0.0007(15) 0.0171(13) -0.0035(14)
C19 0.040(2) 0.045(3) 0.057(3) 0.002(2) -0.0027(19) -0.0014(17)
C13 0.060(2) 0.037(2) 0.040(2) -0.0205(19) 0.0011(19) 0.0026(19)
C15 0.0338(17) 0.037(2) 0.0218(18) -0.0042(15) 0.0015(14) 0.0005(14)
C16 0.0389(19) 0.035(2) 0.0189(16) -0.0098(15) 0.0017(14) 0.0051(14)
C39 0.140(5) 0.062(4) 0.051(3) 0.017(3) -0.003(3) -0.052(4)
C24 0.0360(18) 0.043(2) 0.031(2) -0.0022(17) 0.0024(16) -0.0040(15)
C49 0.063(3) 0.034(2) 0.043(2) 0.007(2) 0.002(2) -0.0180(18)
C37 0.047(2) 0.0198(19) 0.060(3) -0.0031(19) 0.0000(19) -0.0017(15)
N2 0.0333(17) 0.047(2) 0.0400(19) -0.0004(15) 0.0051(14) 0.0046(13)
N3 0.084(3) 0.074(3) 0.033(2) -0.0102(19) 0.011(2) 0.004(2)
C7 0.036(2) 0.071(3) 0.040(2) -0.003(2) 0.0011(19) 0.0145(19)
C41 0.0369(19) 0.052(3) 0.044(2) 0.012(2) -0.0051(17) -0.0040(17)
C25 0.0336(18) 0.047(2) 0.0177(17) -0.0034(15) -0.0011(14) 0.0083(15)
C35 0.060(2) 0.038(3) 0.041(2) -0.0049(18) -0.014(2) -0.0046(18)
C40 0.038(2) 0.148(6) 0.062(3) 0.043(4) 0.011(2) -0.012(3)
C29 0.104(4) 0.043(3) 0.0168(17) 0.0030(18) 0.009(2) 0.005(2)
C48 0.061(2) 0.034(2) 0.050(3) -0.0066(19) -0.003(2) 0.0096(18)
C21 0.0343(19) 0.066(3) 0.054(3) 0.024(2) 0.0172(18) 0.0008(18)
C8 0.043(2) 0.052(3) 0.045(3) 0.005(2) -0.0098(19) 0.0065(17)
C22 0.054(2) 0.043(3) 0.036(2) -0.0004(18) -0.0020(18) -0.0105(18)
C9 0.044(2) 0.119(5) 0.036(2) -0.003(3) 0.0189(19) 0.012(2)
C43 0.057(3) 0.059(3) 0.069(3) 0.018(3) -0.010(2) 0.011(2)
O3W 0.85(3) 0.110(7) 0.165(7) 0.006(5) -0.305(13) 0.011(10)
O2W 0.0379(14) 0.0383(18) 0.076(2) 0.0026(15) 0.0133(14) 0.0052(11)
O1W 0.0373(13) 0.0369(16) 0.0622(19) -0.0024(14) 0.0180(12) -0.0024(11)

loop_
_atom_type_symbol
_atom_type_description
_atom_type_scat_dispersion_real
_atom_type_scat_dispersion_imag
_atom_type_scat_source
C C 0.0033 0.0016 'International Tables Vol C Tables 4.2.6.8 and 6.1.1.4'
H H 0.0000 0.0000 'International Tables Vol C Tables 4.2.6.8 and 6.1.1.4'
N N 0.0061 0.0033 'International Tables Vol C Tables 4.2.6.8 and 6.1.1.4'
O O 0.0106 0.0060 'International Tables Vol C Tables 4.2.6.8 and 6.1.1.4'
Cl Cl 0.1484 0.1585 'International Tables Vol C Tables 4.2.6.8 and 6.1.1.4'
Mn Mn 0.3368 0.7283 'International Tables Vol C Tables 4.2.6.8 and 6.1.1.4'
Fe Fe 0.3463 0.8444 'International Tables Vol C Tables 4.2.6.8 and 6.1.1.4'

loop_
_geom_angle_atom_site_label_1
_geom_angle_atom_site_label_2
_geom_angle_atom_site_label_3
_geom_angle
_geom_angle_site_symmetry_1
_geom_angle_site_symmetry_3
_geom_angle_publ_flag
C3 Fe1 C2 85.00(16) . . ?
C3 Fe1 C5 89.49(16) . . ?
C2 Fe1 C5 90.33(14) . . ?
C3 Fe1 C1 89.94(15) . . ?
C2 Fe1 C1 174.72(15) . . ?
C5 Fe1 C1 91.14(14) . . ?
C3 Fe1 C4 90.52(16) . . ?
C2 Fe1 C4 89.94(14) . . ?
C5 Fe1 C4 179.73(16) . . ?
C1 Fe1 C4 88.59(14) . . ?
C3 Fe1 N6 177.56(13) . . ?
C2 Fe1 N6 92.84(14) . . ?
C5 Fe1 N6 89.37(14) . . ?
C1 Fe1 N6 92.25(14) . . ?
C4 Fe1 N6 90.63(14) . . ?
O4 Mn2 O3 92.16(11) . . ?
O4 Mn2 N10 173.55(13) . . ?
O3 Mn2 N10 94.16(13) . . ?
O4 Mn2 N11 93.33(12) . . ?
O3 Mn2 N11 168.04(13) . . ?
N10 Mn2 N11 80.22(13) . . ?
O4 Mn2 N2 92.36(12) . . ?
O3 Mn2 N2 86.14(12) . . ?
N10 Mn2 N2 89.33(12) . . ?
N11 Mn2 N2 104.23(13) . . ?
O4 Mn2 O2W 87.52(11) . . ?
O3 Mn2 O2W 81.92(12) . . ?
N10 Mn2 O2W 92.11(11) . . ?
N11 Mn2 O2W 87.71(12) . . ?
N2 Mn2 O2W 168.05(11) . . ?
O2 Mn1 O1 90.95(12) . . ?
O2 Mn1 N8 174.03(13) . . ?
O1 Mn1 N8 93.89(12) . . ?
O2 Mn1 N9 93.99(12) . . ?
O1 Mn1 N9 173.24(11) . . ?
N8 Mn1 N9 80.91(12) . . ?
O2 Mn1 N1 90.25(13) . . ?
O1 Mn1 N1 90.53(11) . . ?
N8 Mn1 N1 93.19(12) . . ?
N9 Mn1 N1 94.06(11) . . ?
O2 Mn1 O1W 85.52(12) . . ?
O1 Mn1 O1W 87.36(10) . . ?
N8 Mn1 O1W 91.21(11) . . ?
N9 Mn1 O1W 88.42(10) . . ?
N1 Mn1 O1W 175.24(12) . . ?
C10 O1 Mn1 127.0(2) . . ?
N5 C5 Fe1 178.3(3) . . ?
C24 N9 C20 121.1(3) . . ?
C24 N9 Mn1 123.8(3) . . ?
C20 N9 Mn1 115.1(2) . . ?
C37 N10 C38 121.9(3) . . ?
C37 N10 Mn2 123.0(3) . . ?
C38 N10 Mn2 115.0(3) . . ?
C6 N6 C7 103.1(3) . . ?
C6 N6 Fe1 128.1(2) . . ?
C7 N6 Fe1 128.5(3) . . ?
C31 O3 Mn2 128.7(2) . . ?
O2 C30 C29 119.0(4) . . ?
O2 C30 C25 122.7(3) . . ?
C29 C30 C25 118.3(4) . . ?
N7 C6 N6 112.6(3) . . ?
N7 C6 H6A 123.7 . . ?
N6 C6 H6A 123.7 . . ?
C1 N1 Mn1 159.7(3) . . ?
C33 C32 C31 122.2(4) . . ?
C33 C32 H32A 118.9 . . ?
C31 C32 H32A 118.9 . . ?
C50 O4 Mn2 130.6(2) . . ?
O4 C50 C49 120.3(4) . . ?
O4 C50 C45 121.9(3) . . ?
C49 C50 C45 117.8(3) . . ?
C30 O2 Mn1 128.0(2) . . ?
C44 N11 C41 118.6(3) . . ?
C44 N11 Mn2 123.9(3) . . ?
C41 N11 Mn2 117.1(2) . . ?
N10 C38 C41 108.4(3) . . ?
N10 C38 C39 112.4(4) . . ?
C41 C38 C39 114.9(4) . . ?
N10 C38 C40 106.3(3) . . ?
C41 C38 C40 108.3(4) . . ?
C39 C38 C40 106.1(4) . . ?
N8 C17 C19 107.5(3) . . ?
N8 C17 C20 105.8(3) . . ?
C19 C17 C20 112.0(3) . . ?
N8 C17 C18 111.8(3) . . ?
C19 C17 C18 107.3(3) . . ?
C20 C17 C18 112.4(3) . . ?
C16 N8 C17 121.2(3) . . ?
C16 N8 Mn1 122.3(3) . . ?
C17 N8 Mn1 116.5(2) . . ?
C22 C20 C21 109.1(3) . . ?
C22 C20 N9 111.0(3) . . ?
C21 C20 N9 105.5(3) . . ?
C22 C20 C17 112.3(3) . . ?
C21 C20 C17 112.5(3) . . ?
N9 C20 C17 106.2(3) . . ?
C12 C11 C10 120.7(4) . . ?
C12 C11 H11A 119.6 . . ?
C10 C11 H11A 119.6 . . ?
N2 C2 Fe1 175.1(3) . . ?
C46 C45 C50 118.5(4) . . ?
C46 C45 C44 117.6(4) . . ?
C50 C45 C44 123.8(4) . . ?
C47 C46 C45 122.0(4) . . ?
C47 C46 H46A 119.0 . . ?
C45 C46 H46A 119.0 . . ?
N4 C4 Fe1 174.9(4) . . ?
C35 C34 C33 120.9(4) . . ?
C35 C34 Cl3 122.0(4) . . ?
C33 C34 Cl3 117.1(4) . . ?
C41 C42 H42A 109.5 . . ?
C41 C42 H42B 109.5 . . ?
H42A C42 H42B 109.5 . . ?
C41 C42 H42C 109.5 . . ?
H42A C42 H42C 109.5 . . ?
H42B C42 H42C 109.5 . . ?
C29 C28 C27 121.5(4) . . ?
C29 C28 H28A 119.2 . . ?
C27 C28 H28A 119.2 . . ?
O1 C10 C15 122.8(3) . . ?
O1 C10 C11 117.3(3) . . ?
C15 C10 C11 119.9(4) . . ?
C25 C26 C27 121.3(4) . . ?
C25 C26 H26A 119.4 . . ?
C27 C26 H26A 119.4 . . ?
C13 C14 C15 120.9(4) . . ?
C13 C14 H14A 119.5 . . ?
C15 C14 H14A 119.5 . . ?
C17 C18 H18A 109.5 . . ?
C17 C18 H18B 109.5 . . ?
H18A C18 H18B 109.5 . . ?
C17 C18 H18C 109.5 . . ?
H18A C18 H18C 109.5 . . ?
H18B C18 H18C 109.5 . . ?
O3 C31 C32 119.7(3) . . ?
O3 C31 C36 122.7(3) . . ?
C32 C31 C36 117.6(3) . . ?
C32 C33 C34 118.9(4) . . ?
C32 C33 H33A 120.5 . . ?
C34 C33 H33A 120.5 . . ?
C46 C47 C48 120.0(4) . . ?
C46 C47 Cl4 121.9(3) . . ?
C48 C47 Cl4 118.1(4) . . ?
N11 C44 C45 125.6(4) . . ?
N11 C44 H44A 117.2 . . ?
C45 C44 H44A 117.2 . . ?
C37 C36 C31 126.0(3) . . ?
C37 C36 C35 114.8(4) . . ?
C31 C36 C35 119.0(4) . . ?
N3 C3 Fe1 177.5(4) . . ?
C28 C27 C26 119.0(4) . . ?
C28 C27 Cl1 121.0(3) . . ?
C26 C27 Cl1 120.0(4) . . ?
C11 C12 C13 119.2(4) . . ?
C11 C12 H12A 120.4 . . ?
C13 C12 H12A 120.4 . . ?
N1 C1 Fe1 176.5(3) . . ?
C6 N7 C8 106.7(3) . . ?
C6 N7 C9 126.4(3) . . ?
C8 N7 C9 126.8(4) . . ?
C17 C19 H19A 109.5 . . ?
C17 C19 H19B 109.5 . . ?
H19A C19 H19B 109.5 . . ?
C17 C19 H19C 109.5 . . ?
H19A C19 H19C 109.5 . . ?
H19B C19 H19C 109.5 . . ?
C14 C13 C12 120.8(4) . . ?
C14 C13 Cl2 120.3(3) . . ?
C12 C13 Cl2 118.8(3) . . ?
C14 C15 C10 118.4(4) . . ?
C14 C15 C16 117.1(3) . . ?
C10 C15 C16 124.4(3) . . ?
N8 C16 C15 126.8(3) . . ?
N8 C16 H16A 116.6 . . ?
C15 C16 H16A 116.6 . . ?
C38 C39 H39A 109.5 . . ?
C38 C39 H39B 109.5 . . ?
H39A C39 H39B 109.5 . . ?
C38 C39 H39C 109.5 . . ?
H39A C39 H39C 109.5 . . ?
H39B C39 H39C 109.5 . . ?
N9 C24 C25 124.8(4) . . ?
N9 C24 H24A 117.6 . . ?
C25 C24 H24A 117.6 . . ?
C48 C49 C50 121.1(4) . . ?
C48 C49 H49A 119.4 . . ?
C50 C49 H49A 119.4 . . ?
N10 C37 C36 125.1(3) . . ?
N10 C37 H37A 117.5 . . ?
C36 C37 H37A 117.5 . . ?
C2 N2 Mn2 157.8(3) . . ?
C8 C7 N6 111.3(4) . . ?
C8 C7 H7A 124.4 . . ?
N6 C7 H7A 124.4 . . ?
C38 C41 N11 104.0(3) . . ?
C38 C41 C43 111.1(4) . . ?
N11 C41 C43 107.5(3) . . ?
C38 C41 C42 113.5(3) . . ?
N11 C41 C42 110.5(4) . . ?
C43 C41 C42 109.9(4) . . ?
C26 C25 C30 119.3(3) . . ?
C26 C25 C24 115.9(4) . . ?
C30 C25 C24 124.7(3) . . ?
C34 C35 C36 121.4(4) . . ?
C34 C35 H35A 119.3 . . ?
C36 C35 H35A 119.3 . . ?
C38 C40 H40A 109.5 . . ?
C38 C40 H40B 109.5 . . ?
H40A C40 H40B 109.5 . . ?
C38 C40 H40C 109.5 . . ?
H40A C40 H40C 109.5 . . ?
H40B C40 H40C 109.5 . . ?
C28 C29 C30 120.5(4) . . ?
C28 C29 H29A 119.7 . . ?
C30 C29 H29A 119.7 . . ?
C49 C48 C47 120.4(4) . . ?
C49 C48 H48A 119.8 . . ?
C47 C48 H48A 119.8 . . ?
C20 C21 H21A 109.5 . . ?
C20 C21 H21B 109.5 . . ?
H21A C21 H21B 109.5 . . ?
C20 C21 H21C 109.5 . . ?
H21A C21 H21C 109.5 . . ?
H21B C21 H21C 109.5 . . ?
C7 C8 N7 106.4(4) . . ?
C7 C8 H8A 126.8 . . ?
N7 C8 H8A 126.8 . . ?
C20 C22 H22A 109.5 . . ?
C20 C22 H22B 109.5 . . ?
H22A C22 H22B 109.5 . . ?
C20 C22 H22C 109.5 . . ?
H22A C22 H22C 109.5 . . ?
H22B C22 H22C 109.5 . . ?
N7 C9 H9A 109.5 . . ?
N7 C9 H9B 109.5 . . ?
H9A C9 H9B 109.5 . . ?
N7 C9 H9C 109.5 . . ?
H9A C9 H9C 109.5 . . ?
H9B C9 H9C 109.5 . . ?
C41 C43 H43A 109.5 . . ?
C41 C43 H43B 109.5 . . ?
H43A C43 H43B 109.5 . . ?
C41 C43 H43C 109.5 . . ?
H43A C43 H43C 109.5 . . ?
H43B C43 H43C 109.5 . . ?

loop_
_geom_bond_atom_site_label_1
_geom_bond_atom_site_label_2
_geom_bond_distance
_geom_bond_site_symmetry_2
_geom_bond_publ_flag
Fe1 C3 1.917(4) . ?
Fe1 C2 1.928(3) . ?
Fe1 C5 1.941(4) . ?
Fe1 C1 1.941(3) . ?
Fe1 C4 1.950(4) . ?
Fe1 N6 2.008(3) . ?
Mn2 O4 1.862(3) . ?
Mn2 O3 1.894(3) . ?
Mn2 N10 1.984(3) . ?
Mn2 N11 1.984(3) . ?
Mn2 N2 2.258(3) . ?
Mn2 O2W 2.422(2) . ?
Mn1 O2 1.858(3) . ?
Mn1 O1 1.878(3) . ?
Mn1 N8 1.987(3) . ?
Mn1 N9 2.000(3) . ?
Mn1 N1 2.311(3) . ?
Mn1 O1W 2.323(3) . ?
Cl1 C27 1.741(5) . ?
Cl4 C47 1.746(4) . ?
Cl3 C34 1.744(4) . ?
Cl2 C13 1.750(4) . ?
O1 C10 1.342(4) . ?
C5 N5 1.157(5) . ?
N9 C24 1.286(5) . ?
N9 C20 1.516(4) . ?
N10 C37 1.327(5) . ?
N10 C38 1.489(5) . ?
N6 C6 1.338(4) . ?
N6 C7 1.372(5) . ?
O3 C31 1.295(4) . ?
C30 O2 1.332(5) . ?
C30 C29 1.388(5) . ?
C30 C25 1.417(5) . ?
C6 N7 1.316(5) . ?
C6 H6A 0.9300 . ?
N1 C1 1.149(5) . ?
C32 C33 1.378(6) . ?
C32 C31 1.409(6) . ?
C32 H32A 0.9300 . ?
O4 C50 1.318(5) . ?
C50 C49 1.403(5) . ?
C50 C45 1.428(5) . ?
N4 C4 1.128(5) . ?
N11 C44 1.313(5) . ?
N11 C41 1.520(5) . ?
C38 C41 1.513(6) . ?
C38 C39 1.505(6) . ?
C38 C40 1.608(7) . ?
C17 N8 1.507(5) . ?
C17 C19 1.531(5) . ?
C17 C20 1.547(5) . ?
C17 C18 1.538(5) . ?
N8 C16 1.303(4) . ?
C20 C22 1.516(5) . ?
C20 C21 1.524(5) . ?
C11 C12 1.363(6) . ?
C11 C10 1.416(5) . ?
C11 H11A 0.9300 . ?
C2 N2 1.154(4) . ?
C45 C46 1.406(6) . ?
C45 C44 1.442(6) . ?
C46 C47 1.334(6) . ?
C46 H46A 0.9300 . ?
C34 C35 1.327(6) . ?
C34 C33 1.413(6) . ?
C42 C41 1.541(6) . ?
C42 H42A 0.9600 . ?
C42 H42B 0.9600 . ?
C42 H42C 0.9600 . ?
C28 C29 1.381(6) . ?
C28 C27 1.363(7) . ?
C28 H28A 0.9300 . ?
C10 C15 1.403(5) . ?
C26 C25 1.385(5) . ?
C26 C27 1.383(6) . ?
C26 H26A 0.9300 . ?
C14 C13 1.367(6) . ?
C14 C15 1.403(5) . ?
C14 H14A 0.9300 . ?
C18 H18A 0.9600 . ?
C18 H18B 0.9600 . ?
C18 H18C 0.9600 . ?
C31 C36 1.415(5) . ?
C33 H33A 0.9300 . ?
C47 C48 1.392(6) . ?
C44 H44A 0.9300 . ?
C36 C37 1.416(6) . ?
C36 C35 1.432(6) . ?
C3 N3 1.138(6) . ?
C12 C13 1.411(6) . ?
C12 H12A 0.9300 . ?
N7 C8 1.371(5) . ?
N7 C9 1.459(5) . ?
C19 H19A 0.9600 . ?
C19 H19B 0.9600 . ?
C19 H19C 0.9600 . ?
C15 C16 1.421(5) . ?
C16 H16A 0.9300 . ?
C39 H39A 0.9600 . ?
C39 H39B 0.9600 . ?
C39 H39C 0.9600 . ?
C24 C25 1.452(5) . ?
C24 H24A 0.9300 . ?
C49 C48 1.368(6) . ?
C49 H49A 0.9300 . ?
C37 H37A 0.9300 . ?
C7 C8 1.323(6) . ?
C7 H7A 0.9300 . ?
C41 C43 1.531(6) . ?
C35 H35A 0.9300 . ?
C40 H40A 0.9600 . ?
C40 H40B 0.9600 . ?
C40 H40C 0.9600 . ?
C29 H29A 0.9300 . ?
C48 H48A 0.9300 . ?
C21 H21A 0.9600 . ?
C21 H21B 0.9600 . ?
C21 H21C 0.9600 . ?
C8 H8A 0.9300 . ?
C22 H22A 0.9600 . ?
C22 H22B 0.9600 . ?
C22 H22C 0.9600 . ?
C9 H9A 0.9600 . ?
C9 H9B 0.9600 . ?
C9 H9C 0.9600 . ?
C43 H43A 0.9600 . ?
C43 H43B 0.9600 . ?
C43 H43C 0.9600 . ?
